data_4501713
loop_
_publ_author_name
'Chen, Zhenxia'
'Xiang, Shengchang'
'Liao, Tengbiao'
'Yang, Yongtai'
'Chen, Yu-Sheng'
'Zhou, Yaming'
'Zhao, Dongyuan'
'Chen, Banglin'

_publ_section_title
;
 A New Multidentate Hexacarboxylic Acid for the Construction of Porous
 Metal&#x2212;Organic Frameworks of Diverse Structures and Porosities
;
_journal_issue 6
_journal_name_full 'Crystal Growth &amp; Design'
_journal_page_first 2775
_journal_paper_doi 10.1021/cg100316s
_journal_volume 10
_journal_year 2010
_chemical_formula_moiety 'C30 H12 O13 Zn4'
_chemical_formula_sum 'C30 H12 O13 Zn4'
_chemical_formula_weight 841.88
_chemical_name_systematic
; 
 ? 
;
_space_group_IT_number 161
_symmetry_cell_setting trigonal
_symmetry_space_group_name_Hall 'R 3 -2"c'
_symmetry_space_group_name_H-M 'R 3 c :H'
_atom_sites_solution_hydrogens notdet
_atom_sites_solution_primary direct
_atom_sites_solution_secondary difmap
_audit_creation_method SHELXL-97
_cell_angle_alpha 90.00
_cell_angle_beta 90.00
_cell_angle_gamma 120.00
_cell_formula_units_Z 6
_cell_length_a 15.1785(7)
_cell_length_b 15.1785(7)
_cell_length_c 39.085(3)
_cell_measurement_reflns_used 840
_cell_measurement_temperature 90(2)
_cell_measurement_theta_max 21.331
_cell_measurement_theta_min 2.135
_cell_volume 7798.3(8)
_computing_cell_refinement 'Bruker SAINT+'
_computing_data_collection 'Bruker APEX2'
_computing_data_reduction 'Bruker SAINT+'
_computing_molecular_graphics 'Bruker SHELXTL'
_computing_publication_material 'Bruker SHELXTL'
_computing_structure_refinement 'SHELXL-97 (Sheldrick, 1997)'
_computing_structure_solution 'SHELXS-97 (Sheldrick, 1990)'
_diffrn_ambient_temperature 90(2)
_diffrn_measured_fraction_theta_full 0.999
_diffrn_measured_fraction_theta_max 0.999
_diffrn_radiation_monochromator graphite
_diffrn_radiation_source 'fine-focus sealed tube'
_diffrn_radiation_type MoK\a
_diffrn_radiation_wavelength 0.71073
_diffrn_reflns_av_R_equivalents 0.0895
_diffrn_reflns_av_sigmaI/netI 0.0845
_diffrn_reflns_limit_h_max 18
_diffrn_reflns_limit_h_min -17
_diffrn_reflns_limit_k_max 18
_diffrn_reflns_limit_k_min -18
_diffrn_reflns_limit_l_max 46
_diffrn_reflns_limit_l_min -45
_diffrn_reflns_number 14713
_diffrn_reflns_theta_full 24.99
_diffrn_reflns_theta_max 24.99
_diffrn_reflns_theta_min 1.87
_exptl_absorpt_coefficient_mu 1.863
_exptl_absorpt_correction_T_max 0.9126
_exptl_absorpt_correction_T_min 0.8964
_exptl_absorpt_correction_type multi-scan
_exptl_absorpt_process_details sadabs
_exptl_crystal_colour colorless
_exptl_crystal_density_diffrn 1.076
_exptl_crystal_density_method 'not measured'
_exptl_crystal_description cubic
_exptl_crystal_F_000 2496
_exptl_crystal_size_max 0.06
_exptl_crystal_size_mid 0.06
_exptl_crystal_size_min 0.05
_platon_squeeze_details
;                              
the highly disordered solvents within the void were not crystallographically
well defined.

The SQUEEZE routine of the program PLATON was used
in order to eliminate the contribution of disordered solvents molecules,
thereby a final model based only on the ordered part of the crystal structure
was obtained.

The SQUEEZE routine suggested that
a total potential solvent area volume of 4501.1 Ang^3^[57.7% of cell volume],
and a void electron population of 87 per cell.

Refinement after the SQUEEZE routine gave significantly improved R values.
[R values before SQUEEZE]
R1 = 0.1226, wR2 = 0.3236 for >2sigma(I) data
R1 = 0.1462, wR2 = 0.3389, GooF = S = 1.256 for all data
( 3054 data and 103 restraint / 185 parameters)
;
_refine_diff_density_max 1.053
_refine_diff_density_min -0.945
_refine_diff_density_rms 0.162
_refine_ls_abs_structure_details 'Flack H D (1983), Acta Cryst. A39, 876-881'
_refine_ls_abs_structure_Flack 0.0(16)
_refine_ls_extinction_method none
_refine_ls_goodness_of_fit_ref 1.158
_refine_ls_hydrogen_treatment undef
_refine_ls_matrix_type full
_refine_ls_number_parameters 132
_refine_ls_number_reflns 3054
_refine_ls_number_restraints 51
_refine_ls_restrained_S_all 1.178
_refine_ls_R_factor_all 0.1406
_refine_ls_R_factor_gt 0.1160
_refine_ls_shift/su_max 0.000
_refine_ls_shift/su_mean 0.000
_refine_ls_structure_factor_coef Fsqd
_refine_ls_weighting_details 'calc w=1/[\s^2^(Fo^2^)+(0.2000P)^2^+0.0000P] where P=(Fo^2^+2Fc^2^)/3'
_refine_ls_weighting_scheme calc
_refine_ls_wR_factor_gt 0.3012
_refine_ls_wR_factor_ref 0.3203
_reflns_number_gt 1962
_reflns_number_total 3054
_reflns_threshold_expression >2sigma(I)
_cod_data_source_file cg100316s_si_001.cif
_cod_data_source_block MOF1
_cod_depositor_comments
;
The following automatic conversions were performed:

'_symmetry_cell_setting' value 'Trigonal' changed to 'trigonal'
according to /home/saulius/struct/CIF-dictionaries/cif_core.dic
dictionary named 'cif_core.dic' version 2.4.2 from 2011-04-26.

Automatic conversion script
Id: cif_fix_values 1715 2011-07-08 13:25:40Z adriana 
;
_cod_original_cell_volume 7798.2(7)
_cod_original_sg_symbol_H-M R3c
_cod_database_code 4501713

loop_
_symmetry_equiv_pos_as_xyz
'x, y, z'
'-y, x-y, z'
'-x+y, -x, z'
'-y, -x, z+1/2'
'-x+y, y, z+1/2'
'x, x-y, z+1/2'
'x+2/3, y+1/3, z+1/3'
'-y+2/3, x-y+1/3, z+1/3'
'-x+y+2/3, -x+1/3, z+1/3'
'-y+2/3, -x+1/3, z+5/6'
'-x+y+2/3, y+1/3, z+5/6'
'x+2/3, x-y+1/3, z+5/6'
'x+1/3, y+2/3, z+2/3'
'-y+1/3, x-y+2/3, z+2/3'
'-x+y+1/3, -x+2/3, z+2/3'
'-y+1/3, -x+2/3, z+7/6'
'-x+y+1/3, y+2/3, z+7/6'
'x+1/3, x-y+2/3, z+7/6'

loop_
_atom_site_label
_atom_site_type_symbol
_atom_site_fract_x
_atom_site_fract_y
_atom_site_fract_z
_atom_site_U_iso_or_equiv
_atom_site_adp_type
_atom_site_occupancy
_atom_site_symmetry_multiplicity
_atom_site_calc_flag
_atom_site_refinement_flags
_atom_site_disorder_assembly
_atom_site_disorder_group
C2 C 0.2951(4) 0.2412(5) 1.02828(18) 0.036(2) Uiso 1 1 d G A .
C3 C 0.2837(5) 0.3144(5) 1.0465(2) 0.059(3) Uani 1 1 d GU . .
C4 C 0.3688(5) 0.3977(5) 1.0612(2) 0.045(3) Uiso 1 1 d G . .
C5 C 0.4652(5) 0.4077(6) 1.0577(2) 0.046(3) Uiso 1 1 d G . .
C6 C 0.4766(5) 0.3345(6) 1.0395(2) 0.058(3) Uani 1 1 d GU . .
C7 C 0.3915(5) 0.2512(5) 1.02478(19) 0.024(2) Uiso 1 1 d G . .
Zn1 Zn 0.0000 0.0000 1.00594(8) 0.0336(12) Uani 0.698(12) 3 d SP . 2
Zn1' Zn 0.0000 0.0000 0.9140(9) 0.221(15) Uiso 0.302(12) 3 d SP . 1
Zn2' Zn -0.1291(4) -0.1070(5) 0.97445(19) 0.054(3) Uani 0.224(6) 1 d P . 1
Zn2 Zn -0.01763(14) -0.1285(2) 0.93945(7) 0.0779(11) Uani 0.776(6) 1 d P . 2
C1 C 0.2053(8) 0.1585(8) 1.0123(3) 0.046(3) Uani 1 1 d DU . .
C8 C 0.5752(7) 0.3319(7) 1.0421(3) 0.031(2) Uani 1 1 d U . .
C9 C 0.6641(8) 0.4211(7) 1.0430(3) 0.031(2) Uiso 1 1 d . . .
C10 C -0.2108(11) -0.1807(13) 0.9069(4) 0.077(4) Uani 1 1 d U . .
O1 O 0.1161(12) 0.1250(12) 1.0252(4) 0.043(4) Uiso 0.50 1 d P A 2
O1' O 0.1336(14) 0.1775(14) 1.0046(5) 0.055(4) Uiso 0.50 1 d P . 1
O2 O 0.239(5) 0.169(5) 0.9808(8) 0.23(2) Uani 0.50 1 d PDU A 2
O3 O -0.1330(6) -0.1930(8) 0.9072(2) 0.062(3) Uani 1 1 d U B 2
O4' O -0.2117(17) -0.0891(16) 0.9045(4) 0.031(5) Uani 0.50 1 d PU B 1
O4 O -0.2090(13) -0.0965(13) 0.9207(5) 0.030(4) Uani 0.50 1 d P . 2
O5 O 0.0000 0.0000 0.9555(4) 0.056(4) Uani 1 3 d S . .
O2' O 0.206(2) 0.0819(18) 0.9984(7) 0.104(8) Uiso 0.50 1 d PD A 1

loop_
_atom_site_aniso_label
_atom_site_aniso_U_11
_atom_site_aniso_U_22
_atom_site_aniso_U_33
_atom_site_aniso_U_23
_atom_site_aniso_U_13
_atom_site_aniso_U_12
C3 0.054(6) 0.068(7) 0.088(7) -0.027(6) -0.007(5) 0.054(6)
C6 0.052(6) 0.051(6) 0.088(7) -0.032(5) -0.016(6) 0.038(5)
Zn1 0.0200(11) 0.0200(11) 0.061(2) 0.000 0.000 0.0100(6)
Zn2' 0.032(4) 0.055(5) 0.073(5) -0.006(3) -0.003(3) 0.021(3)
Zn2 0.0244(11) 0.0853(18) 0.0994(18) -0.0300(13) 0.0055(10) 0.0090(10)
C1 0.018(5) 0.036(5) 0.067(6) -0.017(5) -0.018(4) 0.001(4)
C8 0.030(5) 0.013(4) 0.052(5) -0.019(3) -0.010(4) 0.011(4)
C10 0.058(7) 0.081(8) 0.107(8) -0.039(7) 0.006(6) 0.047(6)
O2 0.22(3) 0.23(2) 0.23(3) -0.005(10) -0.005(10) 0.110(15)
O3 0.032(4) 0.096(6) 0.078(5) -0.028(5) -0.006(4) 0.047(4)
O4' 0.050(8) 0.028(7) 0.029(8) -0.010(7) -0.010(7) 0.032(6)
O4 0.019(7) 0.017(8) 0.062(14) -0.004(10) 0.005(9) 0.015(6)
O5 0.066(6) 0.066(6) 0.038(8) 0.000 0.000 0.033(3)

loop_
_atom_type_symbol
_atom_type_description
_atom_type_scat_dispersion_real
_atom_type_scat_dispersion_imag
_atom_type_scat_source
C C 0.0033 0.0016 'International Tables Vol C Tables 4.2.6.8 and 6.1.1.4'
H H 0.0000 0.0000 'International Tables Vol C Tables 4.2.6.8 and 6.1.1.4'
O O 0.0106 0.0060 'International Tables Vol C Tables 4.2.6.8 and 6.1.1.4'
Zn Zn 0.2839 1.4301 'International Tables Vol C Tables 4.2.6.8 and 6.1.1.4'

loop_
_geom_angle_atom_site_label_1
_geom_angle_atom_site_label_2
_geom_angle_atom_site_label_3
_geom_angle
_geom_angle_site_symmetry_1
_geom_angle_site_symmetry_3
C3 C2 C7 120.0 . .
C3 C2 C1 118.0(6) . .
C7 C2 C1 121.9(6) . .
C4 C3 C2 120.0 . .
C3 C4 C5 120.0 . .
C3 C4 C10 120.8(6) . 17_554
C5 C4 C10 117.8(7) . 17_554
C4 C5 C6 120.0 . .
C7 C6 C5 120.0 . .
C7 C6 C8 118.7(5) . .
C5 C6 C8 120.0(5) . .
C6 C7 C2 120.0 . .
O5 Zn1 O1 112.4(5) . .
O5 Zn1 O1 112.4(5) . 3
O1 Zn1 O1 106.4(5) . 3
O5 Zn1 O1 112.4(5) . 2
O1 Zn1 O1 106.4(5) . 2
O1 Zn1 O1 106.4(5) 3 2
O5 Zn1' Zn2' 37.6(4) . 2
O5 Zn1' Zn2' 37.6(4) . 3
Zn2' Zn1' Zn2' 63.7(7) 2 3
O2' Zn2' O1' 106.8(11) 3 2
O2' Zn2' O5 116.5(8) 3 .
O1' Zn2' O5 107.3(7) 2 .
O2' Zn2' Zn2' 129.8(8) 3 3
O1' Zn2' Zn2' 70.6(7) 2 3
O5 Zn2' Zn2' 36.7(2) . 3
O2' Zn2' Zn2' 80.1(8) 3 2
O1' Zn2' Zn2' 116.5(7) 2 2
O5 Zn2' Zn2' 36.7(2) . 2
Zn2' Zn2' Zn2' 60.000(3) 3 2
O4 Zn2 O5 111.1(6) 2 .
O4 Zn2 O3 111.4(7) 2 .
O5 Zn2 O3 110.3(4) . .
O4 Zn2 O2 111.4(19) 2 3
O5 Zn2 O2 110.5(13) . 3
O3 Zn2 O2 101.6(14) . 3
O1' C1 O2' 119.5(17) . .
O1' C1 O1 48.9(10) . .
O2' C1 O1 106.9(17) . .
O1' C1 O2 94(3) . .
O2' C1 O2 63(3) . .
O1 C1 O2 133(3) . .
O1' C1 C2 115.9(12) . .
O2' C1 C2 122.3(16) . .
O1 C1 C2 121.1(12) . .
O2 C1 C2 99(3) . .
C9 C8 C9 118.2(9) . 2_655
C9 C8 C6 118.5(8) . .
C9 C8 C6 123.3(8) 2_655 .
C8 C9 C8 121.7(9) . 3_665
O3 C10 O4 122.6(15) . .
O3 C10 O4' 127.7(17) . .
O4 C10 O4' 26.9(9) . .
O3 C10 C4 114.4(17) . 11_444
O4 C10 C4 122.6(18) . 11_444
O4' C10 C4 114(2) . 11_444
C1 O1 Zn1 118.9(11) . .
C1 O1' Zn2' 138.6(14) . 3
C1 O2 Zn2 118(4) . 2
C10 O3 Zn2 125.9(9) . .
C10 O4 Zn2 133.1(13) . 3
Zn1' O5 Zn2 71.1(4) . .
Zn1' O5 Zn2 71.1(4) . 2
Zn2 O5 Zn2 110.0(4) . 2
Zn1' O5 Zn2 71.1(4) . 3
Zn2 O5 Zn2 110.0(4) . 3
Zn2 O5 Zn2 110.0(4) 2 3
Zn1' O5 Zn2' 112.2(4) . 2
Zn2 O5 Zn2' 70.1(2) . 2
Zn2 O5 Zn2' 73.1(2) 2 2
Zn2 O5 Zn2' 176.2(7) 3 2
Zn1' O5 Zn2' 112.2(4) . .
Zn2 O5 Zn2' 73.1(2) . .
Zn2 O5 Zn2' 176.2(7) 2 .
Zn2 O5 Zn2' 70.1(2) 3 .
Zn2' O5 Zn2' 106.6(5) 2 .
Zn1' O5 Zn2' 112.2(4) . 3
Zn2 O5 Zn2' 176.2(7) . 3
Zn2 O5 Zn2' 70.1(2) 2 3
Zn2 O5 Zn2' 73.1(2) 3 3
Zn2' O5 Zn2' 106.6(5) 2 3
Zn2' O5 Zn2' 106.6(5) . 3
Zn1' O5 Zn1 180.000(8) . .
Zn2 O5 Zn1 108.9(4) . .
Zn2 O5 Zn1 108.9(4) 2 .
Zn2 O5 Zn1 108.9(4) 3 .
Zn2' O5 Zn1 67.8(4) 2 .
Zn2' O5 Zn1 67.8(4) . .
Zn2' O5 Zn1 67.8(4) 3 .
C1 O2' Zn2' 129(2) . 2

loop_
_geom_bond_atom_site_label_1
_geom_bond_atom_site_label_2
_geom_bond_distance
_geom_bond_site_symmetry_2
C2 C3 1.401(4) .
C2 C7 1.401(4) .
C2 C1 1.454(12) .
C3 C4 1.401(4) .
C4 C5 1.401(4) .
C4 C10 1.465(17) 17_554
C5 C6 1.401(4) .
C6 C7 1.401(4) .
C6 C8 1.520(11) .
Zn1 O5 1.972(14) .
Zn1 O1 1.983(16) .
Zn1 O1 1.983(16) 3
Zn1 O1 1.983(16) 2
Zn1' O5 1.62(4) .
Zn1' Zn2' 2.98(3) 2
Zn1' Zn2' 2.98(3) 3
Zn2' O2' 1.80(3) 3
Zn2' O1' 1.885(19) 2
Zn2' O5 1.960(8) .
Zn2' Zn2' 3.144(10) 3
Zn2' Zn2' 3.144(10) 2
Zn2 O4 1.783(18) 2
Zn2 O5 1.936(5) .
Zn2 O3 1.974(8) .
Zn2 O2 2.18(6) 3
C1 O1' 1.29(2) .
C1 O2' 1.289(17) .
C1 O1 1.29(2) .
C1 O2 1.31(2) .
C8 C9 1.352(14) .
C8 C9 1.379(14) 2_655
C9 C8 1.379(14) 3_665
C10 O3 1.284(16) .
C10 O4 1.37(2) .
C10 O4' 1.40(3) .
C10 C4 1.47(4) 11_444
O1' Zn2' 1.885(19) 3
O2 Zn2 2.18(6) 2
O4 Zn2 1.783(18) 3
O5 Zn2 1.936(5) 2
O5 Zn2 1.936(5) 3
O5 Zn2' 1.960(8) 2
O5 Zn2' 1.960(8) 3
O2' Zn2' 1.80(3) 2

loop_
_platon_squeeze_void_nr
_platon_squeeze_void_average_x
_platon_squeeze_void_average_y
_platon_squeeze_void_average_z
_platon_squeeze_void_volume
_platon_squeeze_void_count_electrons
_platon_squeeze_void_content
1 -0.018 0.385 0.032 4109 1105 ' '
